data_4123562
loop_
_publ_author_name
'Yao, Shu A.'
'Martin-Diaconescu, Vlad'
'Infante, Ivan'
'Lancaster, Kyle M.'
'G\"otz, Andreas W'
'DeBeer, Serena'
'Berry, John F.'

_publ_section_title
;
 Electronic Structure of Ni2E2 Complexes (E = S, Se, Te) and a Global
 Analysis of M2E2 Compounds: A Case for Quantized E2(n-) Oxidation Levels
 with n = 2, 3, or 4.
;
_journal_issue 15
_journal_name_full 'Journal of the American Chemical Society'
_journal_page_first 4993
_journal_page_last 5011
_journal_paper_doi 10.1021/ja511607j
_journal_volume 137
_journal_year 2015
_chemical_formula_moiety 'C34 H58 Ni2 Te2'
_chemical_formula_sum 'C34 H58 Ni2 Te2'
_chemical_formula_weight 839.42
_chemical_name_systematic
; 

 ? 

;
_space_group_IT_number 2
_symmetry_cell_setting triclinic
_symmetry_Int_Tables_number 2
_symmetry_space_group_name_Hall '-P 1'
_symmetry_space_group_name_H-M 'P -1'
_atom_sites_solution_hydrogens geom
_atom_sites_solution_primary direct
_atom_sites_solution_secondary difmap
_cell_angle_alpha 72.348(2)
_cell_angle_beta 89.893(2)
_cell_angle_gamma 84.415(2)
_cell_formula_units_Z 5
_cell_length_a 12.5609(4)
_cell_length_b 18.0426(6)
_cell_length_c 20.2071(6)
_cell_measurement_reflns_used 999
_cell_measurement_temperature 100(2)
_cell_measurement_theta_max 30.16
_cell_measurement_theta_min 1.33
_cell_volume 4341.4(2)
_computing_cell_refinement 'SAINT Ver. 7.24A (Bruker-AXS, 2007)'
_computing_data_collection 'APEX2 Ver. 2.1-4 (Bruker-AXS, 2009)'
_computing_data_reduction 'SAINT Ver. 7.24A'
_computing_molecular_graphics SHELXTL
_computing_publication_material SHELXTL
_computing_structure_refinement 'SHELXTL, OLEX2 (Dolomanov et al., 2009)'
_computing_structure_solution 'SHELXTL (Sheldrick, 2008)'
_diffrn_ambient_temperature 100(2)
_diffrn_measured_fraction_theta_full 1.000
_diffrn_measured_fraction_theta_max 0.994
_diffrn_measurement_device_type 'Bruker SMART APEX2 area detector'
_diffrn_measurement_method '0.60\% \w and 0.6\% \f scans'
_diffrn_radiation_monochromator 'mirror optics'
_diffrn_radiation_type 'Mo K\a'
_diffrn_radiation_wavelength 0.71073
_diffrn_reflns_av_R_equivalents 0.0545
_diffrn_reflns_av_sigmaI/netI 0.0550
_diffrn_reflns_limit_h_max 17
_diffrn_reflns_limit_h_min -17
_diffrn_reflns_limit_k_max 25
_diffrn_reflns_limit_k_min -25
_diffrn_reflns_limit_l_max 28
_diffrn_reflns_limit_l_min -28
_diffrn_reflns_number 101225
_diffrn_reflns_theta_full 25.00
_diffrn_reflns_theta_max 30.16
_diffrn_reflns_theta_min 1.33
_diffrn_source 'microfocus sealed X-ray tube'
_diffrn_source_type 'Incoatec I\ms'
_exptl_absorpt_coefficient_mu 2.751
_exptl_absorpt_correction_T_max 0.8979
_exptl_absorpt_correction_T_min 0.6846
_exptl_absorpt_correction_type analytical
_exptl_absorpt_process_details
;

SADABS  (Bruker-AXS, 2007)

;
_exptl_crystal_colour green
_exptl_crystal_density_diffrn 1.605
_exptl_crystal_density_method 'not measured'
_exptl_crystal_description block
_exptl_crystal_F_000 2110
_exptl_crystal_size_max 0.15
_exptl_crystal_size_mid 0.12
_exptl_crystal_size_min 0.04
_refine_diff_density_max 2.976
_refine_diff_density_min -2.315
_refine_diff_density_rms 0.142
_refine_ls_extinction_method none
_refine_ls_goodness_of_fit_ref 1.200
_refine_ls_hydrogen_treatment constr
_refine_ls_matrix_type full
_refine_ls_number_parameters 896
_refine_ls_number_reflns 25573
_refine_ls_number_restraints 0
_refine_ls_restrained_S_all 1.200
_refine_ls_R_factor_all 0.0640
_refine_ls_R_factor_gt 0.0383
_refine_ls_shift/su_max 0.004
_refine_ls_shift/su_mean 0.000
_refine_ls_structure_factor_coef Fsqd
_refine_ls_weighting_details 'calc w=1/[\s^2^(Fo^2^)+(0.0236P)^2^+0.0000P] where P=(Fo^2^+2Fc^2^)/3'
_refine_ls_weighting_scheme calc
_refine_ls_wR_factor_gt 0.0721
_refine_ls_wR_factor_ref 0.0781
_reflns_number_gt 18832
_reflns_number_total 25573
_reflns_threshold_expression I>2\s(I)
_cod_data_source_file ja511607j_si_001.cif
_cod_data_source_block 3
_cod_depositor_comments 'Adding full bibliography for 4123556--4123563.cif.'
_cod_original_sg_symbol_Hall '-P 1        '
_cod_original_sg_symbol_H-M 'P -1        '
_cod_database_code 4123562

loop_
_symmetry_equiv_pos_as_xyz
'x, y, z'
'-x, -y, -z'

loop_
_atom_site_label
_atom_site_type_symbol
_atom_site_fract_x
_atom_site_fract_y
_atom_site_fract_z
_atom_site_U_iso_or_equiv
_atom_site_adp_type
_atom_site_occupancy
_atom_site_symmetry_multiplicity
_atom_site_calc_flag
_atom_site_refinement_flags
Te1 Te 0.556244(18) 0.481521(14) 0.881017(12) 0.02242(6) Uani 1 1 d .
Te2 Te 0.57595(3) 0.345587(16) 0.817034(16) 0.04304(9) Uani 1 1 d .
Te3 Te 0.227661(16) 0.784148(14) 0.407028(11) 0.01832(5) Uani 1 1 d .
Te4 Te 0.409882(16) 0.706374(14) 0.518473(11) 0.01864(5) Uani 1 1 d .
Te5 Te 0.117877(16) 0.987227(15) 0.029442(11) 0.01987(5) Uani 1 1 d .
Ni1 Ni 0.47197(3) 0.35998(2) 0.91495(2) 0.01562(9) Uani 1 1 d .
Ni2 Ni 0.65603(3) 0.46839(2) 0.78007(2) 0.01551(9) Uani 1 1 d .
Ni3 Ni 0.42034(3) 0.79719(2) 0.40220(2) 0.01290(8) Uani 1 1 d .
Ni4 Ni 0.21629(3) 0.71800(2) 0.53131(2) 0.01307(8) Uani 1 1 d .
Ni5 Ni -0.04503(3) 1.03970(2) 0.07203(2) 0.01194(8) Uani 1 1 d .
C1 C 0.3916(2) 0.35176(19) 1.00773(16) 0.0159(7) Uani 1 1 d .
H1 H 0.3972 0.3868 1.0341 0.019 Uiso 1 1 calc R
C2 C 0.3140(2) 0.36180(18) 0.95423(16) 0.0145(6) Uani 1 1 d .
C3 C 0.3344(2) 0.29782(19) 0.92663(16) 0.0153(7) Uani 1 1 d .
C4 C 0.4261(2) 0.24730(18) 0.96518(16) 0.0146(6) Uani 1 1 d .
C5 C 0.4596(2) 0.28185(19) 1.01634(16) 0.0151(6) Uani 1 1 d .
C6 C 0.6563(2) 0.55311(19) 0.68204(16) 0.0158(7) Uani 1 1 d .
H6 H 0.5941 0.5757 0.6537 0.019 Uiso 1 1 calc R
C7 C 0.6983(2) 0.58171(18) 0.73359(16) 0.0136(6) Uani 1 1 d .
C8 C 0.7921(2) 0.53119(19) 0.76393(17) 0.0165(7) Uani 1 1 d .
C9 C 0.8077(2) 0.47128(19) 0.73022(16) 0.0153(7) Uani 1 1 d .
C10 C 0.7223(2) 0.48510(19) 0.67935(16) 0.0161(7) Uani 1 1 d .
C11 C 0.2202(2) 0.42438(19) 0.94018(17) 0.0172(7) Uani 1 1 d .
H11 H 0.1874 0.4300 0.8936 0.021 Uiso 1 1 calc R
C12 C 0.2725(2) 0.2814(2) 0.86912(16) 0.0178(7) Uani 1 1 d .
H12 H 0.3141 0.2367 0.8580 0.021 Uiso 1 1 calc R
C13 C 0.4674(2) 0.17106(18) 0.95360(17) 0.0153(7) Uani 1 1 d .
H13 H 0.4528 0.1771 0.9035 0.018 Uiso 1 1 calc R
C14 C 0.5434(3) 0.2513(2) 1.07484(17) 0.0207(7) Uani 1 1 d .
H14 H 0.5991 0.2155 1.0612 0.025 Uiso 1 1 calc R
C15 C 0.6537(2) 0.65433(18) 0.75115(16) 0.0146(6) Uani 1 1 d .
H15 H 0.6569 0.6421 0.8028 0.018 Uiso 1 1 calc R
C16 C 0.8628(3) 0.5439(2) 0.81957(18) 0.0213(7) Uani 1 1 d .
H16 H 0.8244 0.5878 0.8336 0.026 Uiso 1 1 calc R
C17 C 0.9032(3) 0.4096(2) 0.74445(18) 0.0216(7) Uani 1 1 d .
H17 H 0.9462 0.4177 0.7829 0.026 Uiso 1 1 calc R
C18 C 0.7062(2) 0.4418(2) 0.62660(17) 0.0200(7) Uani 1 1 d .
H18 H 0.7463 0.3887 0.6439 0.024 Uiso 1 1 calc R
C19 C 0.1624(3) 0.2551(3) 0.8927(2) 0.0338(10) Uani 1 1 d .
H19A H 0.1712 0.2098 0.9347 0.051 Uiso 1 1 calc R
H19B H 0.1274 0.2407 0.8557 0.051 Uiso 1 1 calc R
H19C H 0.1182 0.2980 0.9028 0.051 Uiso 1 1 calc R
C20 C 0.2581(3) 0.3487(2) 0.80197(19) 0.0330(9) Uani 1 1 d .
H20A H 0.2135 0.3926 0.8101 0.049 Uiso 1 1 calc R
H20B H 0.2234 0.3316 0.7665 0.049 Uiso 1 1 calc R
H20C H 0.3283 0.3652 0.7860 0.049 Uiso 1 1 calc R
C21 C 0.1370(3) 0.3971(2) 0.9956(2) 0.0269(8) Uani 1 1 d .
H21A H 0.1127 0.3482 0.9927 0.040 Uiso 1 1 calc R
H21B H 0.0759 0.4372 0.9878 0.040 Uiso 1 1 calc R
H21C H 0.1693 0.3885 1.0418 0.040 Uiso 1 1 calc R
C22 C 0.2514(3) 0.50372(19) 0.94040(17) 0.0199(7) Uani 1 1 d .
H22A H 0.2795 0.4999 0.9866 0.030 Uiso 1 1 calc R
H22B H 0.1883 0.5422 0.9287 0.030 Uiso 1 1 calc R
H22C H 0.3064 0.5201 0.9060 0.030 Uiso 1 1 calc R
C23 C 0.4894(3) 0.2038(2) 1.14006(18) 0.0294(9) Uani 1 1 d .
H23A H 0.4298 0.2366 1.1515 0.044 Uiso 1 1 calc R
H23B H 0.5416 0.1859 1.1790 0.044 Uiso 1 1 calc R
H23C H 0.4622 0.1584 1.1313 0.044 Uiso 1 1 calc R
C24 C 0.5981(3) 0.3156(2) 1.09031(19) 0.0247(8) Uani 1 1 d .
H24A H 0.6304 0.3465 1.0480 0.037 Uiso 1 1 calc R
H24B H 0.6540 0.2924 1.1265 0.037 Uiso 1 1 calc R
H24C H 0.5453 0.3494 1.1065 0.037 Uiso 1 1 calc R
C25 C 0.5868(2) 0.1455(2) 0.96781(19) 0.0240(8) Uani 1 1 d .
H25A H 0.6277 0.1898 0.9461 0.036 Uiso 1 1 calc R
H25B H 0.6077 0.1028 0.9484 0.036 Uiso 1 1 calc R
H25C H 0.6017 0.1276 1.0181 0.036 Uiso 1 1 calc R
C26 C 0.4037(3) 0.1058(2) 0.9958(2) 0.0253(8) Uani 1 1 d .
H26A H 0.4148 0.0985 1.0454 0.038 Uiso 1 1 calc R
H26B H 0.4280 0.0571 0.9858 0.038 Uiso 1 1 calc R
H26C H 0.3274 0.1197 0.9833 0.038 Uiso 1 1 calc R
C27 C 0.5375(2) 0.6800(2) 0.72667(18) 0.0205(7) Uani 1 1 d .
H27A H 0.5326 0.6945 0.6759 0.031 Uiso 1 1 calc R
H27B H 0.5112 0.7251 0.7417 0.031 Uiso 1 1 calc R
H27C H 0.4939 0.6369 0.7467 0.031 Uiso 1 1 calc R
C28 C 0.7219(3) 0.7215(2) 0.72035(19) 0.0233(8) Uani 1 1 d .
H28A H 0.7960 0.7057 0.7380 0.035 Uiso 1 1 calc R
H28B H 0.6936 0.7673 0.7337 0.035 Uiso 1 1 calc R
H28C H 0.7200 0.7347 0.6696 0.035 Uiso 1 1 calc R
C29 C 0.9692(3) 0.5724(2) 0.7905(2) 0.0325(9) Uani 1 1 d .
H29A H 1.0114 0.5309 0.7772 0.049 Uiso 1 1 calc R
H29B H 1.0090 0.5861 0.8261 0.049 Uiso 1 1 calc R
H29C H 0.9553 0.6186 0.7497 0.049 Uiso 1 1 calc R
C30 C 0.8810(3) 0.4747(2) 0.88635(19) 0.0294(9) Uani 1 1 d .
H30A H 0.8119 0.4572 0.9036 0.044 Uiso 1 1 calc R
H30B H 0.9176 0.4909 0.9216 0.044 Uiso 1 1 calc R
H30C H 0.9251 0.4316 0.8764 0.044 Uiso 1 1 calc R
C31 C 0.9765(3) 0.4224(3) 0.6820(2) 0.0345(10) Uani 1 1 d .
H31A H 0.9392 0.4127 0.6434 0.052 Uiso 1 1 calc R
H31B H 1.0418 0.3862 0.6950 0.052 Uiso 1 1 calc R
H31C H 0.9953 0.4763 0.6679 0.052 Uiso 1 1 calc R
C32 C 0.8761(3) 0.3253(2) 0.7701(2) 0.0340(9) Uani 1 1 d .
H32A H 0.8345 0.3176 0.8124 0.051 Uiso 1 1 calc R
H32B H 0.9423 0.2899 0.7804 0.051 Uiso 1 1 calc R
H32C H 0.8339 0.3142 0.7342 0.051 Uiso 1 1 calc R
C33 C 0.7507(3) 0.4849(2) 0.55694(18) 0.0287(9) Uani 1 1 d .
H33A H 0.7110 0.5367 0.5386 0.043 Uiso 1 1 calc R
H33B H 0.7433 0.4550 0.5243 0.043 Uiso 1 1 calc R
H33C H 0.8265 0.4906 0.5631 0.043 Uiso 1 1 calc R
C34 C 0.5903(3) 0.4323(3) 0.6153(2) 0.0349(10) Uani 1 1 d .
H34A H 0.5639 0.3967 0.6575 0.052 Uiso 1 1 calc R
H34B H 0.5837 0.4108 0.5766 0.052 Uiso 1 1 calc R
H34C H 0.5480 0.4834 0.6044 0.052 Uiso 1 1 calc R
C35 C 0.4311(2) 0.87814(19) 0.30293(16) 0.0140(6) Uani 1 1 d .
C36 C 0.4556(2) 0.91318(18) 0.35562(16) 0.0135(6) Uani 1 1 d .
C37 C 0.5489(2) 0.86887(18) 0.39436(16) 0.0134(6) Uani 1 1 d .
C38 C 0.5804(2) 0.80623(18) 0.36655(16) 0.0135(6) Uani 1 1 d .
C39 C 0.5080(2) 0.81295(18) 0.31021(15) 0.0123(6) Uani 1 1 d .
H39 H 0.5108 0.7791 0.2821 0.015 Uiso 1 1 calc R
C40 C 0.1282(2) 0.63083(18) 0.59321(16) 0.0131(6) Uani 1 1 d .
H40 H 0.1249 0.5810 0.5870 0.016 Uiso 1 1 calc R
C41 C 0.2061(2) 0.64942(19) 0.63545(15) 0.0133(6) Uani 1 1 d .
C42 C 0.1820(2) 0.73084(19) 0.62999(16) 0.0146(6) Uani 1 1 d .
C43 C 0.0892(2) 0.76064(18) 0.58530(16) 0.0134(6) Uani 1 1 d .
C44 C 0.0570(2) 0.69791(19) 0.56221(16) 0.0147(6) Uani 1 1 d .
C45 C 0.3464(2) 0.90896(19) 0.24545(16) 0.0154(7) Uani 1 1 d .
H45 H 0.2810 0.9295 0.2651 0.018 Uiso 1 1 calc R
C46 C 0.3859(3) 0.9764(2) 0.18815(17) 0.0236(8) Uani 1 1 d .
H46A H 0.3984 1.0190 0.2070 0.035 Uiso 1 1 calc R
H46B H 0.3319 0.9953 0.1503 0.035 Uiso 1 1 calc R
H46C H 0.4528 0.9583 0.1703 0.035 Uiso 1 1 calc R
C47 C 0.3158(3) 0.8460(2) 0.21523(17) 0.0223(8) Uani 1 1 d .
H47A H 0.3780 0.8270 0.1935 0.033 Uiso 1 1 calc R
H47B H 0.2578 0.8679 0.1803 0.033 Uiso 1 1 calc R
H47C H 0.2918 0.8025 0.2525 0.033 Uiso 1 1 calc R
C48 C 0.3918(3) 0.98556(19) 0.36426(17) 0.0183(7) Uani 1 1 d .
H48 H 0.3289 0.9974 0.3312 0.022 Uiso 1 1 calc R
C49 C 0.4551(3) 1.0573(2) 0.34227(19) 0.0264(8) Uani 1 1 d .
H49A H 0.5161 1.0496 0.3747 0.040 Uiso 1 1 calc R
H49B H 0.4085 1.1039 0.3428 0.040 Uiso 1 1 calc R
H49C H 0.4812 1.0641 0.2953 0.040 Uiso 1 1 calc R
C50 C 0.3463(3) 0.9740(2) 0.43635(18) 0.0229(8) Uani 1 1 d .
H50A H 0.3023 0.9301 0.4475 0.034 Uiso 1 1 calc R
H50B H 0.3022 1.0216 0.4370 0.034 Uiso 1 1 calc R
H50C H 0.4051 0.9628 0.4708 0.034 Uiso 1 1 calc R
C51 C 0.6088(2) 0.89215(19) 0.44912(16) 0.0163(7) Uani 1 1 d .
H51 H 0.5665 0.9395 0.4551 0.020 Uiso 1 1 calc R
C52 C 0.6211(3) 0.8317(2) 0.52084(17) 0.0214(7) Uani 1 1 d .
H52A H 0.5501 0.8208 0.5393 0.032 Uiso 1 1 calc R
H52B H 0.6610 0.8519 0.5521 0.032 Uiso 1 1 calc R
H52C H 0.6600 0.7833 0.5172 0.032 Uiso 1 1 calc R
C53 C 0.7186(3) 0.9174(2) 0.42270(19) 0.0234(8) Uani 1 1 d .
H53A H 0.7654 0.8716 0.4203 0.035 Uiso 1 1 calc R
H53B H 0.7508 0.9409 0.4546 0.035 Uiso 1 1 calc R
H53C H 0.7096 0.9557 0.3763 0.035 Uiso 1 1 calc R
C54 C 0.6794(2) 0.74812(18) 0.38315(16) 0.0136(6) Uani 1 1 d .
H54 H 0.7112 0.7484 0.4284 0.016 Uiso 1 1 calc R
C55 C 0.6558(3) 0.66484(19) 0.39007(18) 0.0193(7) Uani 1 1 d .
H55A H 0.6065 0.6475 0.4280 0.029 Uiso 1 1 calc R
H55B H 0.7226 0.6301 0.4001 0.029 Uiso 1 1 calc R
H55C H 0.6231 0.6634 0.3465 0.029 Uiso 1 1 calc R
C56 C 0.7614(2) 0.7754(2) 0.32648(17) 0.0202(7) Uani 1 1 d .
H56A H 0.7302 0.7785 0.2812 0.030 Uiso 1 1 calc R
H56B H 0.8257 0.7380 0.3365 0.030 Uiso 1 1 calc R
H56C H 0.7805 0.8270 0.3257 0.030 Uiso 1 1 calc R
C57 C 0.2941(2) 0.5930(2) 0.67842(16) 0.0179(7) Uani 1 1 d .
H57 H 0.3610 0.6200 0.6718 0.021 Uiso 1 1 calc R
C58 C 0.2687(3) 0.5713(2) 0.75583(17) 0.0225(8) Uani 1 1 d .
H58A H 0.2599 0.6188 0.7701 0.034 Uiso 1 1 calc R
H58B H 0.3275 0.5355 0.7831 0.034 Uiso 1 1 calc R
H58C H 0.2023 0.5459 0.7637 0.034 Uiso 1 1 calc R
C59 C 0.3162(3) 0.5194(2) 0.65651(18) 0.0228(8) Uani 1 1 d .
H59A H 0.2529 0.4904 0.6644 0.034 Uiso 1 1 calc R
H59B H 0.3772 0.4865 0.6839 0.034 Uiso 1 1 calc R
H59C H 0.3326 0.5340 0.6071 0.034 Uiso 1 1 calc R
C60 C 0.2423(3) 0.7721(2) 0.67082(17) 0.0197(7) Uani 1 1 d .
H60 H 0.3047 0.7345 0.6940 0.024 Uiso 1 1 calc R
C61 C 0.2889(3) 0.8462(2) 0.62810(19) 0.0260(8) Uani 1 1 d .
H61A H 0.3331 0.8348 0.5917 0.039 Uiso 1 1 calc R
H61B H 0.3330 0.8649 0.6584 0.039 Uiso 1 1 calc R
H61C H 0.2305 0.8866 0.6067 0.039 Uiso 1 1 calc R
C62 C 0.1740(3) 0.7872(2) 0.72979(18) 0.0267(8) Uani 1 1 d .
H62A H 0.1137 0.8265 0.7098 0.040 Uiso 1 1 calc R
H62B H 0.2180 0.8064 0.7598 0.040 Uiso 1 1 calc R
H62C H 0.1468 0.7385 0.7572 0.040 Uiso 1 1 calc R
C63 C 0.0312(3) 0.8419(2) 0.57152(17) 0.0187(7) Uani 1 1 d .
H63 H 0.0742 0.8701 0.5959 0.022 Uiso 1 1 calc R
C64 C 0.0227(3) 0.8910(2) 0.49524(18) 0.0235(8) Uani 1 1 d .
H64A H 0.0946 0.8987 0.4773 0.035 Uiso 1 1 calc R
H64B H -0.0169 0.9419 0.4909 0.035 Uiso 1 1 calc R
H64C H -0.0151 0.8639 0.4686 0.035 Uiso 1 1 calc R
C65 C -0.0794(3) 0.8386(2) 0.60418(18) 0.0244(8) Uani 1 1 d .
H65A H -0.1270 0.8162 0.5787 0.037 Uiso 1 1 calc R
H65B H -0.1094 0.8916 0.6019 0.037 Uiso 1 1 calc R
H65C H -0.0723 0.8060 0.6528 0.037 Uiso 1 1 calc R
C66 C -0.0441(2) 0.6959(2) 0.52150(16) 0.0163(7) Uani 1 1 d .
H66 H -0.0732 0.7508 0.4963 0.020 Uiso 1 1 calc R
C67 C -0.0219(3) 0.6518(2) 0.46814(18) 0.0251(8) Uani 1 1 d .
H67A H 0.0252 0.6802 0.4327 0.038 Uiso 1 1 calc R
H67B H -0.0895 0.6477 0.4460 0.038 Uiso 1 1 calc R
H67C H 0.0129 0.5993 0.4916 0.038 Uiso 1 1 calc R
C68 C -0.1275(2) 0.6576(2) 0.57245(18) 0.0233(8) Uani 1 1 d .
H68A H -0.1020 0.6027 0.5955 0.035 Uiso 1 1 calc R
H68B H -0.1951 0.6606 0.5471 0.035 Uiso 1 1 calc R
H68C H -0.1389 0.6850 0.6074 0.035 Uiso 1 1 calc R
C69 C -0.1661(2) 1.10585(18) 0.10549(16) 0.0137(6) Uani 1 1 d .
H69 H -0.2320 1.1253 0.0804 0.016 Uiso 1 1 calc R
C70 C -0.1476(2) 1.03320(19) 0.15816(16) 0.0132(6) Uani 1 1 d .
C71 C -0.0385(2) 1.02493(19) 0.18037(15) 0.0131(6) Uani 1 1 d .
C72 C 0.0084(2) 1.09485(19) 0.14204(16) 0.0134(6) Uani 1 1 d .
C73 C -0.0726(2) 1.14560(19) 0.09535(16) 0.0145(6) Uani 1 1 d .
C74 C -0.2320(2) 0.97935(19) 0.18836(16) 0.0153(7) Uani 1 1 d .
H74 H -0.1968 0.9338 0.2260 0.018 Uiso 1 1 calc R
C75 C -0.2839(3) 0.9475(2) 0.13628(19) 0.0297(9) Uani 1 1 d .
H75A H -0.3177 0.9911 0.0981 0.045 Uiso 1 1 calc R
H75B H -0.3383 0.9138 0.1593 0.045 Uiso 1 1 calc R
H75C H -0.2293 0.9171 0.1178 0.045 Uiso 1 1 calc R
C76 C -0.3184(3) 1.0208(2) 0.2215(2) 0.0279(9) Uani 1 1 d .
H76A H -0.2850 1.0417 0.2549 0.042 Uiso 1 1 calc R
H76B H -0.3682 0.9837 0.2455 0.042 Uiso 1 1 calc R
H76C H -0.3574 1.0638 0.1853 0.042 Uiso 1 1 calc R
C77 C 0.0177(2) 0.9579(2) 0.23774(16) 0.0194(7) Uani 1 1 d .
H77 H 0.0945 0.9681 0.2382 0.023 Uiso 1 1 calc R
C78 C -0.0247(3) 0.9562(2) 0.30926(17) 0.0280(9) Uani 1 1 d .
H78A H -0.0201 1.0072 0.3163 0.042 Uiso 1 1 calc R
H78B H 0.0183 0.9157 0.3454 0.042 Uiso 1 1 calc R
H78C H -0.0995 0.9446 0.3118 0.042 Uiso 1 1 calc R
C79 C 0.0164(3) 0.8772(2) 0.22718(18) 0.0236(8) Uani 1 1 d .
H79A H -0.0575 0.8638 0.2283 0.035 Uiso 1 1 calc R
H79B H 0.0592 0.8380 0.2643 0.035 Uiso 1 1 calc R
H79C H 0.0465 0.8785 0.1821 0.035 Uiso 1 1 calc R
C80 C 0.1229(2) 1.1071(2) 0.15690(17) 0.0187(7) Uani 1 1 d .
H80 H 0.1657 1.0552 0.1659 0.022 Uiso 1 1 calc R
C81 C 0.1291(3) 1.1292(2) 0.22469(19) 0.0296(9) Uani 1 1 d .
H81A H 0.0893 1.1806 0.2181 0.044 Uiso 1 1 calc R
H81B H 0.2041 1.1312 0.2367 0.044 Uiso 1 1 calc R
H81C H 0.0978 1.0900 0.2623 0.044 Uiso 1 1 calc R
C82 C 0.1782(3) 1.1644(2) 0.09958(19) 0.0258(8) Uani 1 1 d .
H82A H 0.1717 1.1512 0.0563 0.039 Uiso 1 1 calc R
H82B H 0.2540 1.1614 0.1124 0.039 Uiso 1 1 calc R
H82C H 0.1446 1.2176 0.0930 0.039 Uiso 1 1 calc R
C83 C -0.0649(3) 1.22652(19) 0.04496(17) 0.0187(7) Uani 1 1 d .
H83 H 0.0079 1.2277 0.0249 0.022 Uiso 1 1 calc R
C84 C -0.0784(3) 1.2878(2) 0.0836(2) 0.0269(8) Uani 1 1 d .
H84A H -0.1478 1.2853 0.1060 0.040 Uiso 1 1 calc R
H84B H -0.0752 1.3400 0.0505 0.040 Uiso 1 1 calc R
H84C H -0.0209 1.2772 0.1189 0.040 Uiso 1 1 calc R
C85 C -0.1475(3) 1.2466(2) -0.0145(2) 0.0295(9) Uani 1 1 d .
H85A H -0.1380 1.2073 -0.0391 0.044 Uiso 1 1 calc R
H85B H -0.1379 1.2982 -0.0468 0.044 Uiso 1 1 calc R
H85C H -0.2196 1.2472 0.0041 0.044 Uiso 1 1 calc R

loop_
_atom_site_aniso_label
_atom_site_aniso_U_11
_atom_site_aniso_U_22
_atom_site_aniso_U_33
_atom_site_aniso_U_23
_atom_site_aniso_U_13
_atom_site_aniso_U_12
Te1 0.02954(12) 0.02030(13) 0.02222(12) -0.01071(10) 0.01221(9) -0.01218(10)
Te2 0.0676(2) 0.02380(15) 0.04979(19) -0.02278(14) 0.04456(16) -0.02639(14)
Te3 0.01355(9) 0.02639(13) 0.01129(11) 0.00031(9) 0.00059(8) -0.00364(9)
Te4 0.01429(9) 0.02430(13) 0.01296(11) 0.00124(9) 0.00103(8) -0.00329(9)
Te5 0.01180(9) 0.03480(14) 0.01625(11) -0.01409(10) -0.00129(8) 0.00254(9)
Ni1 0.01764(19) 0.0130(2) 0.0155(2) -0.00269(18) 0.00466(16) -0.00371(16)
Ni2 0.01783(19) 0.0132(2) 0.0156(2) -0.00379(18) 0.00481(16) -0.00414(17)
Ni3 0.01258(18) 0.0138(2) 0.0106(2) -0.00090(17) 0.00123(15) -0.00211(16)
Ni4 0.01262(18) 0.0152(2) 0.0099(2) -0.00089(17) 0.00172(15) -0.00338(16)
Ni5 0.01195(17) 0.0141(2) 0.0093(2) -0.00321(16) 0.00102(14) -0.00066(15)
C1 0.0183(15) 0.0165(17) 0.0135(16) -0.0050(14) 0.0002(12) -0.0029(13)
C2 0.0162(14) 0.0112(16) 0.0145(16) -0.0007(13) 0.0023(12) -0.0039(12)
C3 0.0161(14) 0.0142(17) 0.0144(16) -0.0020(13) 0.0008(12) -0.0034(13)
C4 0.0151(14) 0.0118(16) 0.0165(17) -0.0026(13) 0.0027(12) -0.0041(12)
C5 0.0155(14) 0.0141(17) 0.0149(16) -0.0034(13) 0.0021(12) -0.0014(12)
C6 0.0151(14) 0.0153(17) 0.0154(16) -0.0017(13) 0.0024(12) -0.0041(13)
C7 0.0151(14) 0.0116(16) 0.0132(16) -0.0017(13) 0.0011(12) -0.0038(12)
C8 0.0166(15) 0.0163(17) 0.0163(17) -0.0038(14) 0.0019(12) -0.0042(13)
C9 0.0155(14) 0.0135(17) 0.0153(16) -0.0014(13) 0.0037(12) -0.0034(12)
C10 0.0175(15) 0.0177(18) 0.0132(16) -0.0037(14) 0.0049(12) -0.0066(13)
C11 0.0194(15) 0.0154(17) 0.0151(17) -0.0031(14) -0.0018(13) 0.0007(13)
C12 0.0209(16) 0.0171(18) 0.0151(17) -0.0045(14) -0.0044(13) -0.0008(13)
C13 0.0172(15) 0.0143(17) 0.0138(16) -0.0033(13) 0.0018(12) -0.0023(13)
C14 0.0184(15) 0.026(2) 0.0182(18) -0.0082(15) -0.0028(13) 0.0031(14)
C15 0.0178(15) 0.0122(16) 0.0131(16) -0.0022(13) 0.0019(12) -0.0030(12)
C16 0.0202(16) 0.023(2) 0.0231(19) -0.0115(16) -0.0037(14) 0.0018(14)
C17 0.0187(16) 0.0222(19) 0.0226(19) -0.0062(15) -0.0002(14) 0.0017(14)
C18 0.0188(15) 0.026(2) 0.0161(17) -0.0062(15) -0.0002(13) -0.0056(14)
C19 0.0289(19) 0.044(3) 0.031(2) -0.012(2) -0.0068(17) -0.0124(18)
C20 0.055(3) 0.024(2) 0.0180(19) -0.0028(17) -0.0079(17) -0.0049(19)
C21 0.0203(16) 0.023(2) 0.037(2) -0.0098(18) 0.0044(15) -0.0001(15)
C22 0.0233(16) 0.0166(18) 0.0183(18) -0.0044(14) 0.0027(13) 0.0031(14)
C23 0.035(2) 0.027(2) 0.022(2) -0.0017(17) -0.0068(16) -0.0042(17)
C24 0.0211(16) 0.025(2) 0.028(2) -0.0073(16) -0.0070(14) -0.0033(15)
C25 0.0183(16) 0.0205(19) 0.035(2) -0.0113(17) 0.0017(15) -0.0007(14)
C26 0.0282(18) 0.0160(19) 0.034(2) -0.0089(17) 0.0104(16) -0.0075(15)
C27 0.0207(16) 0.0185(18) 0.0223(18) -0.0074(15) -0.0020(14) 0.0023(14)
C28 0.0243(17) 0.0118(18) 0.033(2) -0.0053(16) 0.0033(15) -0.0028(14)
C29 0.0206(17) 0.036(2) 0.046(3) -0.019(2) -0.0017(17) -0.0068(17)
C30 0.0305(19) 0.033(2) 0.024(2) -0.0102(18) -0.0083(16) 0.0063(17)
C31 0.0250(18) 0.041(3) 0.033(2) -0.009(2) 0.0073(16) 0.0096(18)
C32 0.034(2) 0.022(2) 0.042(2) -0.0044(19) -0.0039(18) 0.0032(17)
C33 0.035(2) 0.036(2) 0.0182(19) -0.0124(17) 0.0027(15) -0.0062(18)
C34 0.0299(19) 0.050(3) 0.038(2) -0.028(2) 0.0053(17) -0.0169(19)
C35 0.0126(13) 0.0165(17) 0.0111(15) -0.0009(13) 0.0018(11) -0.0021(12)
C36 0.0129(13) 0.0125(16) 0.0133(16) -0.0016(13) 0.0022(11) -0.0009(12)
C37 0.0145(14) 0.0102(16) 0.0139(16) -0.0008(13) 0.0026(12) -0.0031(12)
C38 0.0127(14) 0.0120(16) 0.0131(16) 0.0001(13) 0.0016(11) -0.0011(12)
C39 0.0144(14) 0.0103(16) 0.0102(15) -0.0003(12) 0.0026(11) -0.0010(12)
C40 0.0122(13) 0.0105(16) 0.0161(16) -0.0029(13) 0.0034(11) -0.0029(12)
C41 0.0117(13) 0.0191(17) 0.0074(15) -0.0017(13) 0.0009(11) -0.0011(12)
C42 0.0130(14) 0.0185(18) 0.0125(16) -0.0045(13) 0.0018(12) -0.0039(12)
C43 0.0143(14) 0.0139(17) 0.0105(15) -0.0013(13) 0.0027(11) -0.0018(12)
C44 0.0131(14) 0.0187(18) 0.0107(15) -0.0018(13) 0.0018(11) -0.0024(12)
C45 0.0149(14) 0.0179(18) 0.0105(15) -0.0011(13) -0.0005(12) 0.0013(13)
C46 0.0224(16) 0.022(2) 0.0174(18) 0.0060(15) -0.0031(13) 0.0010(15)
C47 0.0240(17) 0.026(2) 0.0151(17) -0.0034(15) -0.0024(13) -0.0012(15)
C48 0.0185(15) 0.0145(17) 0.0203(18) -0.0033(14) 0.0026(13) -0.0002(13)
C49 0.0305(19) 0.0170(19) 0.029(2) -0.0040(16) 0.0059(16) -0.0011(15)
C50 0.0239(17) 0.0209(19) 0.027(2) -0.0119(16) 0.0072(14) -0.0013(15)
C51 0.0184(15) 0.0152(17) 0.0160(17) -0.0058(14) 0.0001(12) -0.0010(13)
C52 0.0257(17) 0.023(2) 0.0158(17) -0.0049(15) -0.0013(13) -0.0070(15)
C53 0.0205(16) 0.026(2) 0.026(2) -0.0099(16) 0.0002(14) -0.0084(15)
C54 0.0107(13) 0.0154(17) 0.0129(16) -0.0022(13) -0.0010(11) 0.0002(12)
C55 0.0191(15) 0.0123(17) 0.0242(19) -0.0024(14) 0.0010(13) -0.0012(13)
C56 0.0171(15) 0.0189(19) 0.0219(18) -0.0026(15) 0.0041(13) 0.0001(13)
C57 0.0126(14) 0.0205(18) 0.0156(17) 0.0023(14) -0.0031(12) -0.0031(13)
C58 0.0220(16) 0.026(2) 0.0159(17) -0.0003(15) 0.0007(13) -0.0037(15)
C59 0.0220(16) 0.0188(19) 0.0208(19) 0.0021(15) 0.0022(14) 0.0037(14)
C60 0.0197(15) 0.024(2) 0.0163(17) -0.0070(15) 0.0011(13) -0.0063(14)
C61 0.0294(18) 0.026(2) 0.026(2) -0.0108(17) 0.0030(15) -0.0120(16)
C62 0.0300(19) 0.037(2) 0.0205(19) -0.0183(17) 0.0009(15) -0.0068(17)
C63 0.0204(16) 0.0176(18) 0.0181(18) -0.0059(14) 0.0006(13) -0.0010(14)
C64 0.0277(18) 0.0165(19) 0.0222(19) -0.0012(15) 0.0015(15) 0.0014(15)
C65 0.0226(17) 0.028(2) 0.0214(19) -0.0077(16) 0.0016(14) 0.0035(15)
C66 0.0138(14) 0.0198(18) 0.0142(16) -0.0028(14) -0.0025(12) -0.0036(13)
C67 0.0193(16) 0.038(2) 0.0224(19) -0.0141(17) -0.0024(14) -0.0060(16)
C68 0.0154(15) 0.026(2) 0.028(2) -0.0061(16) -0.0001(14) -0.0073(14)
C69 0.0131(14) 0.0149(17) 0.0124(16) -0.0039(13) 0.0018(11) 0.0014(12)
C70 0.0138(14) 0.0146(17) 0.0102(15) -0.0027(13) 0.0021(11) 0.0003(12)
C71 0.0131(13) 0.0193(18) 0.0070(15) -0.0048(13) 0.0013(11) -0.0003(12)
C72 0.0129(13) 0.0181(17) 0.0119(16) -0.0092(13) 0.0008(11) 0.0005(12)
C73 0.0161(14) 0.0125(16) 0.0150(16) -0.0046(13) 0.0051(12) -0.0012(12)
C74 0.0138(14) 0.0141(17) 0.0136(16) 0.0025(13) 0.0030(12) -0.0019(12)
C75 0.038(2) 0.033(2) 0.028(2) -0.0167(18) 0.0134(17) -0.0244(18)
C76 0.0207(17) 0.032(2) 0.037(2) -0.0171(19) 0.0157(16) -0.0119(16)
C77 0.0155(15) 0.027(2) 0.0108(16) -0.0003(14) -0.0008(12) 0.0025(14)
C78 0.0311(19) 0.034(2) 0.0134(18) -0.0012(16) -0.0011(14) 0.0024(17)
C79 0.0246(17) 0.0201(19) 0.0213(19) 0.0002(15) 0.0012(14) 0.0009(15)
C80 0.0154(15) 0.0231(19) 0.0204(18) -0.0103(15) 0.0018(13) -0.0037(13)
C81 0.0246(18) 0.044(3) 0.029(2) -0.0218(19) -0.0009(15) -0.0094(17)
C82 0.0146(15) 0.029(2) 0.035(2) -0.0108(18) 0.0067(14) -0.0084(15)
C83 0.0201(16) 0.0132(17) 0.0214(18) -0.0027(14) 0.0063(13) -0.0030(13)
C84 0.0247(17) 0.021(2) 0.035(2) -0.0081(17) 0.0106(16) -0.0027(15)
C85 0.034(2) 0.019(2) 0.029(2) 0.0023(17) 0.0014(16) -0.0050(16)

loop_
_atom_type_symbol
_atom_type_description
_atom_type_scat_dispersion_real
_atom_type_scat_dispersion_imag
_atom_type_scat_source
C C 0.0033 0.0016 'International Tables Vol C Tables 4.2.6.8 and 6.1.1.4'
H H 0.0000 0.0000 'International Tables Vol C Tables 4.2.6.8 and 6.1.1.4'
Ni Ni 0.3393 1.1124 'International Tables Vol C Tables 4.2.6.8 and 6.1.1.4'
Te Te -0.5308 1.6751 'International Tables Vol C Tables 4.2.6.8 and 6.1.1.4'

loop_
_geom_angle_atom_site_label_1
_geom_angle_atom_site_label_2
_geom_angle_atom_site_label_3
_geom_angle
_geom_angle_site_symmetry_1
_geom_angle_site_symmetry_3
_geom_angle_publ_flag
Ni1 Te1 Ni2 100.963(16) . . yes
Ni1 Te1 Te2 50.575(12) . . yes
Ni2 Te1 Te2 50.416(12) . . yes
Ni2 Te2 Ni1 101.668(17) . . yes
Ni2 Te2 Te1 51.045(12) . . yes
Ni1 Te2 Te1 50.651(12) . . yes
Ni4 Te3 Ni3 98.931(15) . . yes
Ni4 Te3 Te4 50.202(10) . . yes
Ni3 Te3 Te4 50.023(11) . . yes
Ni3 Te4 Ni4 99.497(15) . . yes
Ni3 Te4 Te3 50.542(10) . . yes
Ni4 Te4 Te3 50.261(11) . . yes
Ni5 Te5 Ni5 100.145(14) . 2_575 yes
Ni5 Te5 Te5 50.190(11) . 2_575 yes
Ni5 Te5 Te5 49.955(11) 2_575 2_575 yes
C1 Ni1 C4 66.24(12) . . ?
C1 Ni1 C5 39.24(12) . . ?
C4 Ni1 C5 39.80(12) . . ?
C1 Ni1 C3 65.72(12) . . ?
C4 Ni1 C3 40.31(11) . . ?
C5 Ni1 C3 66.70(12) . . ?
C1 Ni1 C2 39.00(11) . . ?
C4 Ni1 C2 66.68(12) . . ?
C5 Ni1 C2 66.14(12) . . ?
C3 Ni1 C2 39.18(12) . . ?
C1 Ni1 Te2 169.99(9) . . ?
C4 Ni1 Te2 105.00(9) . . ?
C5 Ni1 Te2 130.84(9) . . ?
C3 Ni1 Te2 111.20(9) . . ?
C2 Ni1 Te2 143.65(9) . . ?
C1 Ni1 Te1 108.55(9) . . ?
C4 Ni1 Te1 165.89(9) . . ?
C5 Ni1 Te1 127.96(9) . . ?
C3 Ni1 Te1 151.32(9) . . ?
C2 Ni1 Te1 118.30(9) . . ?
Te2 Ni1 Te1 78.774(15) . . ?
C7 Ni2 C6 39.47(12) . . ?
C7 Ni2 C8 39.79(12) . . ?
C6 Ni2 C8 66.09(12) . . ?
C7 Ni2 C10 66.37(12) . . ?
C6 Ni2 C10 39.26(12) . . ?
C8 Ni2 C10 66.10(12) . . ?
C7 Ni2 C9 66.43(12) . . ?
C6 Ni2 C9 65.72(12) . . ?
C8 Ni2 C9 39.49(12) . . ?
C10 Ni2 C9 39.09(11) . . ?
C7 Ni2 Te2 168.19(8) . . ?
C6 Ni2 Te2 130.78(9) . . ?
C8 Ni2 Te2 150.63(9) . . ?
C10 Ni2 Te2 110.14(9) . . ?
C9 Ni2 Te2 118.65(9) . . ?
C7 Ni2 Te1 102.74(9) . . ?
C6 Ni2 Te1 126.41(9) . . ?
C8 Ni2 Te1 112.16(9) . . ?
C10 Ni2 Te1 165.62(9) . . ?
C9 Ni2 Te1 147.00(9) . . ?
Te2 Ni2 Te1 78.540(15) . . ?
C35 Ni3 C36 39.98(12) . . ?
C35 Ni3 C39 39.27(11) . . ?
C36 Ni3 C39 66.16(12) . . ?
C35 Ni3 C38 66.23(11) . . ?
C36 Ni3 C38 66.23(12) . . ?
C39 Ni3 C38 39.19(11) . . ?
C35 Ni3 C37 66.38(12) . . ?
C36 Ni3 C37 39.54(11) . . ?
C39 Ni3 C37 65.57(12) . . ?
C38 Ni3 C37 39.04(12) . . ?
C35 Ni3 Te4 178.31(9) . . ?
C36 Ni3 Te4 138.33(9) . . ?
C39 Ni3 Te4 141.36(8) . . ?
C38 Ni3 Te4 113.34(8) . . ?
C37 Ni3 Te4 112.20(8) . . ?
C35 Ni3 Te3 101.35(8) . . ?
C36 Ni3 Te3 113.05(8) . . ?
C39 Ni3 Te3 123.36(8) . . ?
C38 Ni3 Te3 162.32(9) . . ?
C37 Ni3 Te3 149.34(8) . . ?
Te4 Ni3 Te3 79.436(14) . . ?
C40 Ni4 C41 39.74(11) . . ?
C40 Ni4 C42 66.36(12) . . ?
C41 Ni4 C42 39.95(12) . . ?
C40 Ni4 C44 38.99(11) . . ?
C41 Ni4 C44 66.43(11) . . ?
C42 Ni4 C44 66.27(12) . . ?
C40 Ni4 C43 65.74(12) . . ?
C41 Ni4 C43 66.40(12) . . ?
C42 Ni4 C43 39.28(11) . . ?
C44 Ni4 C43 39.41(12) . . ?
C40 Ni4 Te4 125.65(8) . . ?
C41 Ni4 Te4 100.25(8) . . ?
C42 Ni4 Te4 109.06(8) . . ?
C44 Ni4 Te4 164.58(9) . . ?
C43 Ni4 Te4 144.06(8) . . ?
C40 Ni4 Te3 135.75(9) . . ?
C41 Ni4 Te3 173.62(9) . . ?
C42 Ni4 Te3 146.18(9) . . ?
C44 Ni4 Te3 112.79(8) . . ?
C43 Ni4 Te3 117.38(8) . . ?
Te4 Ni4 Te3 79.537(14) . . ?
C69 Ni5 C73 39.65(11) . . ?
C69 Ni5 C72 66.20(11) . . ?
C73 Ni5 C72 39.94(12) . . ?
C69 Ni5 C71 65.72(12) . . ?
C73 Ni5 C71 66.94(12) . . ?
C72 Ni5 C71 39.96(12) . . ?
C69 Ni5 C70 39.07(12) . . ?
C73 Ni5 C70 66.50(12) . . ?
C72 Ni5 C70 66.19(12) . . ?
C71 Ni5 C70 38.94(11) . . ?
C69 Ni5 Te5 167.47(9) . . ?
C73 Ni5 Te5 127.90(8) . . ?
C72 Ni5 Te5 104.82(8) . . ?
C71 Ni5 Te5 113.63(8) . . ?
C70 Ni5 Te5 147.13(8) . . ?
C69 Ni5 Te5 106.52(8) . 2_575 ?
C73 Ni5 Te5 125.60(9) . 2_575 ?
C72 Ni5 Te5 164.22(9) . 2_575 ?
C71 Ni5 Te5 151.79(9) . 2_575 ?
C70 Ni5 Te5 117.77(8) . 2_575 ?
Te5 Ni5 Te5 79.856(14) . 2_575 ?
C2 C1 C5 110.2(3) . . ?
C2 C1 Ni1 71.91(18) . . ?
C5 C1 Ni1 71.17(18) . . ?
C2 C1 H1 124.9 . . ?
C5 C1 H1 124.9 . . ?
Ni1 C1 H1 123.6 . . ?
C1 C2 C3 107.4(3) . . ?
C1 C2 C11 122.4(3) . . ?
C3 C2 C11 129.6(3) . . ?
C1 C2 Ni1 69.08(17) . . ?
C3 C2 Ni1 69.93(17) . . ?
C11 C2 Ni1 132.7(2) . . ?
C2 C3 C4 107.9(3) . . ?
C2 C3 C12 127.8(3) . . ?
C4 C3 C12 124.3(3) . . ?
C2 C3 Ni1 70.89(18) . . ?
C4 C3 Ni1 69.46(17) . . ?
C12 C3 Ni1 126.5(2) . . ?
C5 C4 C3 107.1(3) . . ?
C5 C4 C13 129.5(3) . . ?
C3 C4 C13 123.3(3) . . ?
C5 C4 Ni1 70.37(18) . . ?
C3 C4 Ni1 70.23(17) . . ?
C13 C4 Ni1 127.9(2) . . ?
C1 C5 C4 107.3(3) . . ?
C1 C5 C14 122.2(3) . . ?
C4 C5 C14 130.3(3) . . ?
C1 C5 Ni1 69.59(18) . . ?
C4 C5 Ni1 69.84(18) . . ?
C14 C5 Ni1 129.7(2) . . ?
C7 C6 C10 109.3(3) . . ?
C7 C6 Ni2 69.94(18) . . ?
C10 C6 Ni2 71.90(18) . . ?
C7 C6 H6 125.4 . . ?
C10 C6 H6 125.4 . . ?
Ni2 C6 H6 124.4 . . ?
C6 C7 C8 107.6(3) . . ?
C6 C7 C15 125.9(3) . . ?
C8 C7 C15 126.5(3) . . ?
C6 C7 Ni2 70.59(18) . . ?
C8 C7 Ni2 70.76(18) . . ?
C15 C7 Ni2 125.7(2) . . ?
C7 C8 C9 108.1(3) . . ?
C7 C8 C16 123.8(3) . . ?
C9 C8 C16 128.0(3) . . ?
C7 C8 Ni2 69.45(17) . . ?
C9 C8 Ni2 71.68(18) . . ?
C16 C8 Ni2 126.6(2) . . ?
C10 C9 C8 107.6(3) . . ?
C10 C9 C17 128.2(3) . . ?
C8 C9 C17 124.1(3) . . ?
C10 C9 Ni2 70.21(17) . . ?
C8 C9 Ni2 68.83(17) . . ?
C17 C9 Ni2 129.6(2) . . ?
C6 C10 C9 107.4(3) . . ?
C6 C10 C18 124.0(3) . . ?
C9 C10 C18 128.4(3) . . ?
C6 C10 Ni2 68.84(18) . . ?
C9 C10 Ni2 70.70(18) . . ?
C18 C10 Ni2 129.5(2) . . ?
C2 C11 C22 113.3(3) . . ?
C2 C11 C21 108.1(3) . . ?
C22 C11 C21 109.7(3) . . ?
C2 C11 H11 108.5 . . ?
C22 C11 H11 108.5 . . ?
C21 C11 H11 108.5 . . ?
C3 C12 C20 114.8(3) . . ?
C3 C12 C19 111.8(3) . . ?
C20 C12 C19 108.9(3) . . ?
C3 C12 H12 107.0 . . ?
C20 C12 H12 107.0 . . ?
C19 C12 H12 107.0 . . ?
C4 C13 C26 110.0(3) . . ?
C4 C13 C25 116.6(3) . . ?
C26 C13 C25 109.2(3) . . ?
C4 C13 H13 106.8 . . ?
C26 C13 H13 106.8 . . ?
C25 C13 H13 106.8 . . ?
C24 C14 C5 113.0(3) . . ?
C24 C14 C23 110.1(3) . . ?
C5 C14 C23 108.4(3) . . ?
C24 C14 H14 108.4 . . ?
C5 C14 H14 108.4 . . ?
C23 C14 H14 108.4 . . ?
C7 C15 C27 112.7(3) . . ?
C7 C15 C28 110.6(3) . . ?
C27 C15 C28 109.7(3) . . ?
C7 C15 H15 107.9 . . ?
C27 C15 H15 107.9 . . ?
C28 C15 H15 107.9 . . ?
C8 C16 C29 111.6(3) . . ?
C8 C16 C30 115.4(3) . . ?
C29 C16 C30 111.1(3) . . ?
C8 C16 H16 106.0 . . ?
C29 C16 H16 106.0 . . ?
C30 C16 H16 106.0 . . ?
C9 C17 C32 115.1(3) . . ?
C9 C17 C31 111.6(3) . . ?
C32 C17 C31 111.1(3) . . ?
C9 C17 H17 106.1 . . ?
C32 C17 H17 106.1 . . ?
C31 C17 H17 106.1 . . ?
C34 C18 C33 108.3(3) . . ?
C34 C18 C10 113.0(3) . . ?
C33 C18 C10 110.3(3) . . ?
C34 C18 H18 108.4 . . ?
C33 C18 H18 108.4 . . ?
C10 C18 H18 108.4 . . ?
C12 C19 H19A 109.5 . . ?
C12 C19 H19B 109.5 . . ?
H19A C19 H19B 109.5 . . ?
C12 C19 H19C 109.5 . . ?
H19A C19 H19C 109.5 . . ?
H19B C19 H19C 109.5 . . ?
C12 C20 H20A 109.5 . . ?
C12 C20 H20B 109.5 . . ?
H20A C20 H20B 109.5 . . ?
C12 C20 H20C 109.5 . . ?
H20A C20 H20C 109.5 . . ?
H20B C20 H20C 109.5 . . ?
C11 C21 H21A 109.5 . . ?
C11 C21 H21B 109.5 . . ?
H21A C21 H21B 109.5 . . ?
C11 C21 H21C 109.5 . . ?
H21A C21 H21C 109.5 . . ?
H21B C21 H21C 109.5 . . ?
C11 C22 H22A 109.5 . . ?
C11 C22 H22B 109.5 . . ?
H22A C22 H22B 109.5 . . ?
C11 C22 H22C 109.5 . . ?
H22A C22 H22C 109.5 . . ?
H22B C22 H22C 109.5 . . ?
C14 C23 H23A 109.5 . . ?
C14 C23 H23B 109.5 . . ?
H23A C23 H23B 109.5 . . ?
C14 C23 H23C 109.5 . . ?
H23A C23 H23C 109.5 . . ?
H23B C23 H23C 109.5 . . ?
C14 C24 H24A 109.5 . . ?
C14 C24 H24B 109.5 . . ?
H24A C24 H24B 109.5 . . ?
C14 C24 H24C 109.5 . . ?
H24A C24 H24C 109.5 . . ?
H24B C24 H24C 109.5 . . ?
C13 C25 H25A 109.5 . . ?
C13 C25 H25B 109.5 . . ?
H25A C25 H25B 109.5 . . ?
C13 C25 H25C 109.5 . . ?
H25A C25 H25C 109.5 . . ?
H25B C25 H25C 109.5 . . ?
C13 C26 H26A 109.5 . . ?
C13 C26 H26B 109.5 . . ?
H26A C26 H26B 109.5 . . ?
C13 C26 H26C 109.5 . . ?
H26A C26 H26C 109.5 . . ?
H26B C26 H26C 109.5 . . ?
C15 C27 H27A 109.5 . . ?
C15 C27 H27B 109.5 . . ?
H27A C27 H27B 109.5 . . ?
C15 C27 H27C 109.5 . . ?
H27A C27 H27C 109.5 . . ?
H27B C27 H27C 109.5 . . ?
C15 C28 H28A 109.5 . . ?
C15 C28 H28B 109.5 . . ?
H28A C28 H28B 109.5 . . ?
C15 C28 H28C 109.5 . . ?
H28A C28 H28C 109.5 . . ?
H28B C28 H28C 109.5 . . ?
C16 C29 H29A 109.5 . . ?
C16 C29 H29B 109.5 . . ?
H29A C29 H29B 109.5 . . ?
C16 C29 H29C 109.5 . . ?
H29A C29 H29C 109.5 . . ?
H29B C29 H29C 109.5 . . ?
C16 C30 H30A 109.5 . . ?
C16 C30 H30B 109.5 . . ?
H30A C30 H30B 109.5 . . ?
C16 C30 H30C 109.5 . . ?
H30A C30 H30C 109.5 . . ?
H30B C30 H30C 109.5 . . ?
C17 C31 H31A 109.5 . . ?
C17 C31 H31B 109.5 . . ?
H31A C31 H31B 109.5 . . ?
C17 C31 H31C 109.5 . . ?
H31A C31 H31C 109.5 . . ?
H31B C31 H31C 109.5 . . ?
C17 C32 H32A 109.5 . . ?
C17 C32 H32B 109.5 . . ?
H32A C32 H32B 109.5 . . ?
C17 C32 H32C 109.5 . . ?
H32A C32 H32C 109.5 . . ?
H32B C32 H32C 109.5 . . ?
C18 C33 H33A 109.5 . . ?
C18 C33 H33B 109.5 . . ?
H33A C33 H33B 109.5 . . ?
C18 C33 H33C 109.5 . . ?
H33A C33 H33C 109.5 . . ?
H33B C33 H33C 109.5 . . ?
C18 C34 H34A 109.5 . . ?
C18 C34 H34B 109.5 . . ?
H34A C34 H34B 109.5 . . ?
C18 C34 H34C 109.5 . . ?
H34A C34 H34C 109.5 . . ?
H34B C34 H34C 109.5 . . ?
C39 C35 C36 107.5(3) . . ?
C39 C35 C45 125.4(3) . . ?
C36 C35 C45 126.9(3) . . ?
C39 C35 Ni3 70.78(18) . . ?
C36 C35 Ni3 70.10(17) . . ?
C45 C35 Ni3 129.0(2) . . ?
C37 C36 C35 107.8(3) . . ?
C37 C36 C48 128.7(3) . . ?
C35 C36 C48 123.5(3) . . ?
C37 C36 Ni3 71.49(17) . . ?
C35 C36 Ni3 69.92(18) . . ?
C48 C36 Ni3 125.2(2) . . ?
C38 C37 C36 108.0(3) . . ?
C38 C37 C51 127.2(3) . . ?
C36 C37 C51 124.4(3) . . ?
C38 C37 Ni3 70.37(17) . . ?
C36 C37 Ni3 68.97(17) . . ?
C51 C37 Ni3 131.5(2) . . ?
C39 C38 C37 107.6(3) . . ?
C39 C38 C54 122.5(3) . . ?
C37 C38 C54 129.4(3) . . ?
C39 C38 Ni3 69.56(16) . . ?
C37 C38 Ni3 70.58(16) . . ?
C54 C38 Ni3 131.5(2) . . ?
C35 C39 C38 109.1(3) . . ?
C35 C39 Ni3 69.96(17) . . ?
C38 C39 Ni3 71.25(17) . . ?
C35 C39 H39 125.4 . . ?
C38 C39 H39 125.4 . . ?
Ni3 C39 H39 125.0 . . ?
C44 C40 C41 109.5(3) . . ?
C44 C40 Ni4 71.62(18) . . ?
C41 C40 Ni4 70.34(17) . . ?
C44 C40 H40 125.3 . . ?
C41 C40 H40 125.3 . . ?
Ni4 C40 H40 124.4 . . ?
C40 C41 C42 106.9(3) . . ?
C40 C41 C57 125.6(3) . . ?
C42 C41 C57 127.5(3) . . ?
C40 C41 Ni4 69.92(17) . . ?
C42 C41 Ni4 70.44(18) . . ?
C57 C41 Ni4 125.9(2) . . ?
C43 C42 C41 108.1(3) . . ?
C43 C42 C60 128.3(3) . . ?
C41 C42 C60 123.4(3) . . ?
C43 C42 Ni4 71.42(17) . . ?
C41 C42 Ni4 69.61(17) . . ?
C60 C42 Ni4 128.4(2) . . ?
C42 C43 C44 107.7(3) . . ?
C42 C43 C63 124.8(3) . . ?
C44 C43 C63 127.2(3) . . ?
C42 C43 Ni4 69.30(17) . . ?
C44 C43 Ni4 69.70(17) . . ?
C63 C43 Ni4 130.8(2) . . ?
C40 C44 C43 107.7(3) . . ?
C40 C44 C66 122.9(3) . . ?
C43 C44 C66 128.7(3) . . ?
C40 C44 Ni4 69.39(17) . . ?
C43 C44 Ni4 70.89(17) . . ?
C66 C44 Ni4 132.2(2) . . ?
C35 C45 C47 112.5(3) . . ?
C35 C45 C46 109.6(3) . . ?
C47 C45 C46 110.0(3) . . ?
C35 C45 H45 108.2 . . ?
C47 C45 H45 108.2 . . ?
C46 C45 H45 108.2 . . ?
C45 C46 H46A 109.5 . . ?
C45 C46 H46B 109.5 . . ?
H46A C46 H46B 109.5 . . ?
C45 C46 H46C 109.5 . . ?
H46A C46 H46C 109.5 . . ?
H46B C46 H46C 109.5 . . ?
C45 C47 H47A 109.5 . . ?
C45 C47 H47B 109.5 . . ?
H47A C47 H47B 109.5 . . ?
C45 C47 H47C 109.5 . . ?
H47A C47 H47C 109.5 . . ?
H47B C47 H47C 109.5 . . ?
C36 C48 C50 114.1(3) . . ?
C36 C48 C49 111.9(3) . . ?
C50 C48 C49 111.5(3) . . ?
C36 C48 H48 106.3 . . ?
C50 C48 H48 106.3 . . ?
C49 C48 H48 106.3 . . ?
C48 C49 H49A 109.5 . . ?
C48 C49 H49B 109.5 . . ?
H49A C49 H49B 109.5 . . ?
C48 C49 H49C 109.5 . . ?
H49A C49 H49C 109.5 . . ?
H49B C49 H49C 109.5 . . ?
C48 C50 H50A 109.5 . . ?
C48 C50 H50B 109.5 . . ?
H50A C50 H50B 109.5 . . ?
C48 C50 H50C 109.5 . . ?
H50A C50 H50C 109.5 . . ?
H50B C50 H50C 109.5 . . ?
C37 C51 C52 115.8(3) . . ?
C37 C51 C53 110.4(3) . . ?
C52 C51 C53 110.4(3) . . ?
C37 C51 H51 106.6 . . ?
C52 C51 H51 106.6 . . ?
C53 C51 H51 106.6 . . ?
C51 C52 H52A 109.5 . . ?
C51 C52 H52B 109.5 . . ?
H52A C52 H52B 109.5 . . ?
C51 C52 H52C 109.5 . . ?
H52A C52 H52C 109.5 . . ?
H52B C52 H52C 109.5 . . ?
C51 C53 H53A 109.5 . . ?
C51 C53 H53B 109.5 . . ?
H53A C53 H53B 109.5 . . ?
C51 C53 H53C 109.5 . . ?
H53A C53 H53C 109.5 . . ?
H53B C53 H53C 109.5 . . ?
C38 C54 C55 113.1(2) . . ?
C38 C54 C56 108.7(3) . . ?
C55 C54 C56 110.6(3) . . ?
C38 C54 H54 108.1 . . ?
C55 C54 H54 108.1 . . ?
C56 C54 H54 108.1 . . ?
C54 C55 H55A 109.5 . . ?
C54 C55 H55B 109.5 . . ?
H55A C55 H55B 109.5 . . ?
C54 C55 H55C 109.5 . . ?
H55A C55 H55C 109.5 . . ?
H55B C55 H55C 109.5 . . ?
C54 C56 H56A 109.5 . . ?
C54 C56 H56B 109.5 . . ?
H56A C56 H56B 109.5 . . ?
C54 C56 H56C 109.5 . . ?
H56A C56 H56C 109.5 . . ?
H56B C56 H56C 109.5 . . ?
C41 C57 C59 112.9(3) . . ?
C41 C57 C58 110.6(3) . . ?
C59 C57 C58 110.2(3) . . ?
C41 C57 H57 107.7 . . ?
C59 C57 H57 107.7 . . ?
C58 C57 H57 107.7 . . ?
C57 C58 H58A 109.5 . . ?
C57 C58 H58B 109.5 . . ?
H58A C58 H58B 109.5 . . ?
C57 C58 H58C 109.5 . . ?
H58A C58 H58C 109.5 . . ?
H58B C58 H58C 109.5 . . ?
C57 C59 H59A 109.5 . . ?
C57 C59 H59B 109.5 . . ?
H59A C59 H59B 109.5 . . ?
C57 C59 H59C 109.5 . . ?
H59A C59 H59C 109.5 . . ?
H59B C59 H59C 109.5 . . ?
C42 C60 C61 115.8(3) . . ?
C42 C60 C62 110.9(3) . . ?
C61 C60 C62 111.1(3) . . ?
C42 C60 H60 106.1 . . ?
C61 C60 H60 106.1 . . ?
C62 C60 H60 106.1 . . ?
C60 C61 H61A 109.5 . . ?
C60 C61 H61B 109.5 . . ?
H61A C61 H61B 109.5 . . ?
C60 C61 H61C 109.5 . . ?
H61A C61 H61C 109.5 . . ?
H61B C61 H61C 109.5 . . ?
C60 C62 H62A 109.5 . . ?
C60 C62 H62B 109.5 . . ?
H62A C62 H62B 109.5 . . ?
C60 C62 H62C 109.5 . . ?
H62A C62 H62C 109.5 . . ?
H62B C62 H62C 109.5 . . ?
C43 C63 C64 114.7(3) . . ?
C43 C63 C65 111.3(3) . . ?
C64 C63 C65 110.8(3) . . ?
C43 C63 H63 106.5 . . ?
C64 C63 H63 106.5 . . ?
C65 C63 H63 106.5 . . ?
C63 C64 H64A 109.5 . . ?
C63 C64 H64B 109.5 . . ?
H64A C64 H64B 109.5 . . ?
C63 C64 H64C 109.5 . . ?
H64A C64 H64C 109.5 . . ?
H64B C64 H64C 109.5 . . ?
C63 C65 H65A 109.5 . . ?
C63 C65 H65B 109.5 . . ?
H65A C65 H65B 109.5 . . ?
C63 C65 H65C 109.5 . . ?
H65A C65 H65C 109.5 . . ?
H65B C65 H65C 109.5 . . ?
C44 C66 C68 109.0(3) . . ?
C44 C66 C67 111.9(3) . . ?
C68 C66 C67 110.3(3) . . ?
C44 C66 H66 108.5 . . ?
C68 C66 H66 108.5 . . ?
C67 C66 H66 108.5 . . ?
C66 C67 H67A 109.5 . . ?
C66 C67 H67B 109.5 . . ?
H67A C67 H67B 109.5 . . ?
C66 C67 H67C 109.5 . . ?
H67A C67 H67C 109.5 . . ?
H67B C67 H67C 109.5 . . ?
C66 C68 H68A 109.5 . . ?
C66 C68 H68B 109.5 . . ?
H68A C68 H68B 109.5 . . ?
C66 C68 H68C 109.5 . . ?
H68A C68 H68C 109.5 . . ?
H68B C68 H68C 109.5 . . ?
C70 C69 C73 110.5(3) . . ?
C70 C69 Ni5 72.92(17) . . ?
C73 C69 Ni5 70.92(17) . . ?
C70 C69 H69 124.7 . . ?
C73 C69 H69 124.7 . . ?
Ni5 C69 H69 123.0 . . ?
C69 C70 C71 107.1(3) . . ?
C69 C70 C74 125.2(3) . . ?
C71 C70 C74 127.5(3) . . ?
C69 C70 Ni5 68.00(17) . . ?
C71 C70 Ni5 69.76(17) . . ?
C74 C70 Ni5 131.3(2) . . ?
C70 C71 C72 108.0(3) . . ?
C70 C71 C77 126.6(3) . . ?
C72 C71 C77 125.3(3) . . ?
C70 C71 Ni5 71.30(17) . . ?
C72 C71 Ni5 69.28(17) . . ?
C77 C71 Ni5 128.4(2) . . ?
C73 C72 C71 107.9(3) . . ?
C73 C72 C80 130.6(3) . . ?
C71 C72 C80 121.4(3) . . ?
C73 C72 Ni5 69.85(17) . . ?
C71 C72 Ni5 70.76(17) . . ?
C80 C72 Ni5 127.6(2) . . ?
C69 C73 C72 106.4(3) . . ?
C69 C73 C83 124.8(3) . . ?
C72 C73 C83 128.8(3) . . ?
C69 C73 Ni5 69.43(18) . . ?
C72 C73 Ni5 70.20(17) . . ?
C83 C73 Ni5 125.8(2) . . ?
C70 C74 C75 114.0(3) . . ?
C70 C74 C76 110.2(3) . . ?
C75 C74 C76 109.4(3) . . ?
C70 C74 H74 107.7 . . ?
C75 C74 H74 107.7 . . ?
C76 C74 H74 107.7 . . ?
C74 C75 H75A 109.5 . . ?
C74 C75 H75B 109.5 . . ?
H75A C75 H75B 109.5 . . ?
C74 C75 H75C 109.5 . . ?
H75A C75 H75C 109.5 . . ?
H75B C75 H75C 109.5 . . ?
C74 C76 H76A 109.5 . . ?
C74 C76 H76B 109.5 . . ?
H76A C76 H76B 109.5 . . ?
C74 C76 H76C 109.5 . . ?
H76A C76 H76C 109.5 . . ?
H76B C76 H76C 109.5 . . ?
C71 C77 C78 111.7(3) . . ?
C71 C77 C79 114.6(3) . . ?
C78 C77 C79 110.3(3) . . ?
C71 C77 H77 106.6 . . ?
C78 C77 H77 106.6 . . ?
C79 C77 H77 106.6 . . ?
C77 C78 H78A 109.5 . . ?
C77 C78 H78B 109.5 . . ?
H78A C78 H78B 109.5 . . ?
C77 C78 H78C 109.5 . . ?
H78A C78 H78C 109.5 . . ?
H78B C78 H78C 109.5 . . ?
C77 C79 H79A 109.5 . . ?
C77 C79 H79B 109.5 . . ?
H79A C79 H79B 109.5 . . ?
C77 C79 H79C 109.5 . . ?
H79A C79 H79C 109.5 . . ?
H79B C79 H79C 109.5 . . ?
C82 C80 C72 117.2(3) . . ?
C82 C80 C81 109.9(3) . . ?
C72 C80 C81 110.0(3) . . ?
C82 C80 H80 106.4 . . ?
C72 C80 H80 106.4 . . ?
C81 C80 H80 106.4 . . ?
C80 C81 H81A 109.5 . . ?
C80 C81 H81B 109.5 . . ?
H81A C81 H81B 109.5 . . ?
C80 C81 H81C 109.5 . . ?
H81A C81 H81C 109.5 . . ?
H81B C81 H81C 109.5 . . ?
C80 C82 H82A 109.5 . . ?
C80 C82 H82B 109.5 . . ?
H82A C82 H82B 109.5 . . ?
C80 C82 H82C 109.5 . . ?
H82A C82 H82C 109.5 . . ?
H82B C82 H82C 109.5 . . ?
C73 C83 C85 112.0(3) . . ?
C73 C83 C84 110.0(3) . . ?
C85 C83 C84 110.0(3) . . ?
C73 C83 H83 108.3 . . ?
C85 C83 H83 108.3 . . ?
C84 C83 H83 108.3 . . ?
C83 C84 H84A 109.5 . . ?
C83 C84 H84B 109.5 . . ?
H84A C84 H84B 109.5 . . ?
C83 C84 H84C 109.5 . . ?
H84A C84 H84C 109.5 . . ?
H84B C84 H84C 109.5 . . ?
C83 C85 H85A 109.5 . . ?
C83 C85 H85B 109.5 . . ?
H85A C85 H85B 109.5 . . ?
C83 C85 H85C 109.5 . . ?
H85A C85 H85C 109.5 . . ?
H85B C85 H85C 109.5 . . ?

loop_
_geom_bond_atom_site_label_1
_geom_bond_atom_site_label_2
_geom_bond_distance
_geom_bond_site_symmetry_2
_geom_bond_publ_flag
Te1 Ni1 2.4366(5) . yes
Te1 Ni2 2.4523(5) . yes
Te1 Te2 3.0906(4) . yes
Te2 Ni2 2.4303(5) . yes
Te2 Ni1 2.4339(5) . yes
Te3 Ni4 2.4426(5) . yes
Te3 Ni3 2.4533(4) . yes
Te3 Te4 3.1236(3) . yes
Te4 Ni3 2.4349(5) . yes
Te4 Ni4 2.4405(4) . yes
Te5 Ni5 2.4361(4) . yes
Te5 Ni5 2.4445(4) 2_575 yes
Te5 Te5 3.1325(4) 2_575 yes
Ni1 C1 2.100(3) . ?
Ni1 C4 2.114(3) . ?
Ni1 C5 2.121(3) . ?
Ni1 C3 2.125(3) . ?
Ni1 C2 2.137(3) . ?
Ni2 C7 2.095(3) . ?
Ni2 C6 2.104(3) . ?
Ni2 C8 2.113(3) . ?
Ni2 C10 2.144(3) . ?
Ni2 C9 2.151(3) . ?
Ni3 C35 2.106(3) . ?
Ni3 C36 2.108(3) . ?
Ni3 C39 2.117(3) . ?
Ni3 C38 2.139(3) . ?
Ni3 C37 2.142(3) . ?
Ni4 C40 2.098(3) . ?
Ni4 C41 2.104(3) . ?
Ni4 C42 2.115(3) . ?
Ni4 C44 2.127(3) . ?
Ni4 C43 2.143(3) . ?
Ni5 C69 2.080(3) . ?
Ni5 C73 2.100(3) . ?
Ni5 C72 2.105(3) . ?
Ni5 C71 2.124(3) . ?
Ni5 C70 2.145(3) . ?
Ni5 Te5 2.4445(4) 2_575 yes
C1 C2 1.415(4) . ?
C1 C5 1.418(4) . ?
C1 H1 0.9500 . ?
C2 C3 1.429(4) . ?
C2 C11 1.513(4) . ?
C3 C4 1.460(4) . ?
C3 C12 1.517(4) . ?
C4 C5 1.441(4) . ?
C4 C13 1.507(4) . ?
C5 C14 1.519(4) . ?
C6 C7 1.418(4) . ?
C6 C10 1.428(4) . ?
C6 H6 0.9500 . ?
C7 C8 1.432(4) . ?
C7 C15 1.515(4) . ?
C8 C9 1.441(4) . ?
C8 C16 1.519(4) . ?
C9 C10 1.437(4) . ?
C9 C17 1.519(4) . ?
C10 C18 1.524(4) . ?
C11 C22 1.521(5) . ?
C11 C21 1.534(5) . ?
C11 H11 1.0000 . ?
C12 C20 1.519(5) . ?
C12 C19 1.534(5) . ?
C12 H12 1.0000 . ?
C13 C26 1.525(4) . ?
C13 C25 1.528(4) . ?
C13 H13 1.0000 . ?
C14 C24 1.514(5) . ?
C14 C23 1.535(5) . ?
C14 H14 1.0000 . ?
C15 C27 1.524(4) . ?
C15 C28 1.528(4) . ?
C15 H15 1.0000 . ?
C16 C29 1.530(5) . ?
C16 C30 1.536(5) . ?
C16 H16 1.0000 . ?
C17 C32 1.524(5) . ?
C17 C31 1.533(5) . ?
C17 H17 1.0000 . ?
C18 C34 1.508(4) . ?
C18 C33 1.522(5) . ?
C18 H18 1.0000 . ?
C19 H19A 0.9800 . ?
C19 H19B 0.9800 . ?
C19 H19C 0.9800 . ?
C20 H20A 0.9800 . ?
C20 H20B 0.9800 . ?
C20 H20C 0.9800 . ?
C21 H21A 0.9800 . ?
C21 H21B 0.9800 . ?
C21 H21C 0.9800 . ?
C22 H22A 0.9800 . ?
C22 H22B 0.9800 . ?
C22 H22C 0.9800 . ?
C23 H23A 0.9800 . ?
C23 H23B 0.9800 . ?
C23 H23C 0.9800 . ?
C24 H24A 0.9800 . ?
C24 H24B 0.9800 . ?
C24 H24C 0.9800 . ?
C25 H25A 0.9800 . ?
C25 H25B 0.9800 . ?
C25 H25C 0.9800 . ?
C26 H26A 0.9800 . ?
C26 H26B 0.9800 . ?
C26 H26C 0.9800 . ?
C27 H27A 0.9800 . ?
C27 H27B 0.9800 . ?
C27 H27C 0.9800 . ?
C28 H28A 0.9800 . ?
C28 H28B 0.9800 . ?
C28 H28C 0.9800 . ?
C29 H29A 0.9800 . ?
C29 H29B 0.9800 . ?
C29 H29C 0.9800 . ?
C30 H30A 0.9800 . ?
C30 H30B 0.9800 . ?
C30 H30C 0.9800 . ?
C31 H31A 0.9800 . ?
C31 H31B 0.9800 . ?
C31 H31C 0.9800 . ?
C32 H32A 0.9800 . ?
C32 H32B 0.9800 . ?
C32 H32C 0.9800 . ?
C33 H33A 0.9800 . ?
C33 H33B 0.9800 . ?
C33 H33C 0.9800 . ?
C34 H34A 0.9800 . ?
C34 H34B 0.9800 . ?
C34 H34C 0.9800 . ?
C35 C39 1.419(4) . ?
C35 C36 1.441(4) . ?
C35 C45 1.512(4) . ?
C36 C37 1.438(4) . ?
C36 C48 1.520(4) . ?
C37 C38 1.431(4) . ?
C37 C51 1.521(4) . ?
C38 C39 1.428(4) . ?
C38 C54 1.514(4) . ?
C39 H39 0.9500 . ?
C40 C44 1.410(4) . ?
C40 C41 1.428(4) . ?
C40 H40 0.9500 . ?
C41 C42 1.441(4) . ?
C41 C57 1.503(4) . ?
C42 C43 1.432(4) . ?
C42 C60 1.514(4) . ?
C43 C44 1.440(4) . ?
C43 C63 1.519(4) . ?
C44 C66 1.524(4) . ?
C45 C47 1.523(5) . ?
C45 C46 1.526(4) . ?
C45 H45 1.0000 . ?
C46 H46A 0.9800 . ?
C46 H46B 0.9800 . ?
C46 H46C 0.9800 . ?
C47 H47A 0.9800 . ?
C47 H47B 0.9800 . ?
C47 H47C 0.9800 . ?
C48 C50 1.526(4) . ?
C48 C49 1.534(5) . ?
C48 H48 1.0000 . ?
C49 H49A 0.9800 . ?
C49 H49B 0.9800 . ?
C49 H49C 0.9800 . ?
C50 H50A 0.9800 . ?
C50 H50B 0.9800 . ?
C50 H50C 0.9800 . ?
C51 C52 1.525(4) . ?
C51 C53 1.538(4) . ?
C51 H51 1.0000 . ?
C52 H52A 0.9800 . ?
C52 H52B 0.9800 . ?
C52 H52C 0.9800 . ?
C53 H53A 0.9800 . ?
C53 H53B 0.9800 . ?
C53 H53C 0.9800 . ?
C54 C55 1.525(4) . ?
C54 C56 1.538(4) . ?
C54 H54 1.0000 . ?
C55 H55A 0.9800 . ?
C55 H55B 0.9800 . ?
C55 H55C 0.9800 . ?
C56 H56A 0.9800 . ?
C56 H56B 0.9800 . ?
C56 H56C 0.9800 . ?
C57 C59 1.523(5) . ?
C57 C58 1.534(4) . ?
C57 H57 1.0000 . ?
C58 H58A 0.9800 . ?
C58 H58B 0.9800 . ?
C58 H58C 0.9800 . ?
C59 H59A 0.9800 . ?
C59 H59B 0.9800 . ?
C59 H59C 0.9800 . ?
C60 C61 1.525(5) . ?
C60 C62 1.542(5) . ?
C60 H60 1.0000 . ?
C61 H61A 0.9800 . ?
C61 H61B 0.9800 . ?
C61 H61C 0.9800 . ?
C62 H62A 0.9800 . ?
C62 H62B 0.9800 . ?
C62 H62C 0.9800 . ?
C63 C64 1.525(5) . ?
C63 C65 1.535(4) . ?
C63 H63 1.0000 . ?
C64 H64A 0.9800 . ?
C64 H64B 0.9800 . ?
C64 H64C 0.9800 . ?
C65 H65A 0.9800 . ?
C65 H65B 0.9800 . ?
C65 H65C 0.9800 . ?
C66 C68 1.530(4) . ?
C66 C67 1.533(5) . ?
C66 H66 1.0000 . ?
C67 H67A 0.9800 . ?
C67 H67B 0.9800 . ?
C67 H67C 0.9800 . ?
C68 H68A 0.9800 . ?
C68 H68B 0.9800 . ?
C68 H68C 0.9800 . ?
C69 C70 1.414(4) . ?
C69 C73 1.418(4) . ?
C69 H69 0.9500 . ?
C70 C71 1.423(4) . ?
C70 C74 1.510(4) . ?
C71 C72 1.445(4) . ?
C71 C77 1.513(4) . ?
C72 C73 1.436(4) . ?
C72 C80 1.520(4) . ?
C73 C83 1.518(4) . ?
C74 C75 1.518(5) . ?
C74 C76 1.526(4) . ?
C74 H74 1.0000 . ?
C75 H75A 0.9800 . ?
C75 H75B 0.9800 . ?
C75 H75C 0.9800 . ?
C76 H76A 0.9800 . ?
C76 H76B 0.9800 . ?
C76 H76C 0.9800 . ?
C77 C78 1.532(4) . ?
C77 C79 1.536(5) . ?
C77 H77 1.0000 . ?
C78 H78A 0.9800 . ?
C78 H78B 0.9800 . ?
C78 H78C 0.9800 . ?
C79 H79A 0.9800 . ?
C79 H79B 0.9800 . ?
C79 H79C 0.9800 . ?
C80 C82 1.517(5) . ?
C80 C81 1.542(4) . ?
C80 H80 1.0000 . ?
C81 H81A 0.9800 . ?
C81 H81B 0.9800 . ?
C81 H81C 0.9800 . ?
C82 H82A 0.9800 . ?
C82 H82B 0.9800 . ?
C82 H82C 0.9800 . ?
C83 C85 1.522(5) . ?
C83 C84 1.532(5) . ?
C83 H83 1.0000 . ?
C84 H84A 0.9800 . ?
C84 H84B 0.9800 . ?
C84 H84C 0.9800 . ?
C85 H85A 0.9800 . ?
C85 H85B 0.9800 . ?
C85 H85C 0.9800 . ?
